data_4508219
loop_
_publ_author_name
'Bia\/lek, Micha\/l J.'
'Zar\;eba, Jan K.'
'Janczak, Jan'
'Zo\'n, Jerzy'

_publ_section_title
;
 Chains, Layers, Channels, and More: Supramolecular Chemistry of Potent
 Diphosphonic Tectons with Tuned Flexibility. The Generation of
 Pseudopolymorphs, Polymorphs, and Adducts
;
_journal_issue 9
_journal_name_full 'Crystal Growth &amp; Design'
_journal_page_first 4039
_journal_paper_doi 10.1021/cg400859e
_journal_volume 13
_journal_year 2013
_chemical_formula_moiety 'C12 H12 O6 P2, 2(C4 H10 N O)'
_chemical_formula_sum 'C20 H32 N2 O8 P2'
_chemical_formula_weight 490.42
_chemical_name_systematic
; 
 ? 
;
_space_group_IT_number 14
_symmetry_cell_setting monoclinic
_symmetry_space_group_name_Hall '-P 2ybc'
_symmetry_space_group_name_H-M 'P 1 21/c 1'
_atom_sites_solution_hydrogens geom
_atom_sites_solution_primary direct
_atom_sites_solution_secondary difmap
_audit_creation_method SHELXL-97
_cell_angle_alpha 90.00
_cell_angle_beta 103.620(10)
_cell_angle_gamma 90.00
_cell_formula_units_Z 2
_cell_length_a 10.266(2)
_cell_length_b 6.0400(10)
_cell_length_c 18.192(3)
_cell_measurement_reflns_used 755
_cell_measurement_temperature 295(2)
_cell_measurement_theta_max 28.4
_cell_measurement_theta_min 3.42
_cell_volume 1096.3(3)
_computing_cell_refinement
;
Oxford Diffraction Poland (2008). CrysAlis Red, Version 171.32.6
;
_computing_data_collection
;
Oxford Diffraction Poland (2008). CrysAlis CCD, Version 171.32.6
;
_computing_data_reduction
;
Oxford Diffraction Poland (2008). CrysAlis Red, Version 171.32.6
;
_computing_molecular_graphics
;
Brandenburg & Putz (2006). Diamond 3.0. Crystal and Molecular
Structure Visualisation, University of Bonn, Germany
;
_computing_publication_material 'SHELXL-97 (Sheldrick, 1997)'
_computing_structure_refinement 'SHELXL-97 (Sheldrick, 1997)'
_computing_structure_solution 'SHELXS-97 (Sheldrick, 1990)'
_diffrn_ambient_temperature 295(2)
_diffrn_detector_area_resol_mean '1024x1024 with blocks 2x2'
_diffrn_measured_fraction_theta_full 0.992
_diffrn_measured_fraction_theta_max 0.937
_diffrn_measurement_device_type 'KUMA KM-4 with CCD detector'
_diffrn_measurement_method \w-scan
_diffrn_radiation_monochromator graphite
_diffrn_radiation_source 'fine-focus sealed tube'
_diffrn_radiation_type MoK\a
_diffrn_radiation_wavelength 0.71073
_diffrn_reflns_av_R_equivalents 0.0243
_diffrn_reflns_av_sigmaI/netI 0.0239
_diffrn_reflns_limit_h_max 13
_diffrn_reflns_limit_h_min -14
_diffrn_reflns_limit_k_max 8
_diffrn_reflns_limit_k_min -7
_diffrn_reflns_limit_l_max 25
_diffrn_reflns_limit_l_min -19
_diffrn_reflns_number 14624
_diffrn_reflns_theta_full 28.40
_diffrn_reflns_theta_max 29.40
_diffrn_reflns_theta_min 3.42
_exptl_absorpt_coefficient_mu 0.250
_exptl_absorpt_correction_T_max 0.9462
_exptl_absorpt_correction_T_min 0.9255
_exptl_absorpt_correction_type numerical
_exptl_absorpt_process_details
;
Oxford Diffraction Poland (2008). CrysAlis Red, Version 171.32.6
;
_exptl_crystal_colour colourless
_exptl_crystal_density_diffrn 1.486
_exptl_crystal_density_meas 1.48
_exptl_crystal_density_method floatation
_exptl_crystal_description parallelepiped
_exptl_crystal_F_000 520
_exptl_crystal_size_max 0.33
_exptl_crystal_size_mid 0.31
_exptl_crystal_size_min 0.24
_refine_diff_density_max 0.238
_refine_diff_density_min -0.265
_refine_diff_density_rms 0.045
_refine_ls_extinction_method none
_refine_ls_goodness_of_fit_ref 1.002
_refine_ls_hydrogen_treatment mixed
_refine_ls_matrix_type full
_refine_ls_number_parameters 154
_refine_ls_number_reflns 2838
_refine_ls_number_restraints 0
_refine_ls_restrained_S_all 1.002
_refine_ls_R_factor_all 0.0548
_refine_ls_R_factor_gt 0.0319
_refine_ls_shift/su_max 0.000
_refine_ls_shift/su_mean 0.000
_refine_ls_structure_factor_coef Fsqd
_refine_ls_weighting_details 'calc w=1/[\s^2^(Fo^2^)+(0.0478P)^2^+0.1970P] where P=(Fo^2^+2Fc^2^)/3'
_refine_ls_weighting_scheme calc
_refine_ls_wR_factor_gt 0.0736
_refine_ls_wR_factor_ref 0.0859
_reflns_number_gt 2124
_reflns_number_total 2838
_reflns_threshold_expression I>2\s(I)
_cod_data_source_file cg400859e_si_002.cif
_cod_data_source_block 5B
_cod_original_sg_symbol_H-M 'P 21/c'
_cod_database_code 4508219

loop_
_symmetry_equiv_pos_as_xyz
'x, y, z'
'-x, y+1/2, -z+1/2'
'-x, -y, -z'
'x, -y-1/2, z-1/2'

loop_
_atom_site_label
_atom_site_type_symbol
_atom_site_fract_x
_atom_site_fract_y
_atom_site_fract_z
_atom_site_U_iso_or_equiv
_atom_site_adp_type
_atom_site_occupancy
_atom_site_symmetry_multiplicity
_atom_site_calc_flag
_atom_site_refinement_flags
P1 P 0.42026(3) 0.64362(6) 0.077335(18) 0.02682(11) Uani 1 1 d .
O1 O 0.41214(9) 0.71259(17) 0.15567(5) 0.0344(2) Uani 1 1 d .
O2 O 0.54575(9) 0.72159(19) 0.05601(6) 0.0383(3) Uani 1 1 d .
O3 O 0.40683(10) 0.38593(17) 0.07301(6) 0.0355(2) Uani 1 1 d .
H3O H 0.424(2) 0.353(3) 0.0334(12) 0.053 Uiso 1 1 d .
C6 C 0.27800(13) 0.7549(2) 0.00923(7) 0.0305(3) Uani 1 1 d .
H6A H 0.2883 0.9143 0.0075 0.046 Uiso 1 1 calc R
H6B H 0.2798 0.6974 -0.0403 0.046 Uiso 1 1 calc R
C1 C 0.06425(12) 0.5175(2) -0.00792(7) 0.0253(3) Uani 1 1 d .
C2 C 0.14233(13) 0.7055(2) 0.02394(7) 0.0269(3) Uani 1 1 d .
C3 C 0.09232(14) 0.8463(2) 0.06911(8) 0.0331(3) Uani 1 1 d .
H3 H 0.1427 0.9689 0.0897 0.040 Uiso 1 1 calc R
C4 C -0.03238(14) 0.8113(2) 0.08526(8) 0.0347(3) Uani 1 1 d .
H4 H -0.0631 0.9094 0.1168 0.042 Uiso 1 1 calc R
C5 C -0.10944(13) 0.6351(2) 0.05543(7) 0.0309(3) Uani 1 1 d .
H5 H -0.1927 0.6148 0.0664 0.037 Uiso 1 1 calc R
N1 N 0.37482(11) 0.4429(2) 0.26734(7) 0.0296(3) Uani 1 1 d .
H11 H 0.4543(18) 0.381(3) 0.2942(10) 0.044 Uiso 1 1 d .
H12 H 0.3860(17) 0.515(3) 0.2253(10) 0.044 Uiso 1 1 d .
C7 C 0.27707(15) 0.2621(2) 0.24199(9) 0.0369(3) Uani 1 1 d .
H7A H 0.2686 0.1737 0.2851 0.055 Uiso 1 1 calc R
H7B H 0.3085 0.1667 0.2069 0.055 Uiso 1 1 calc R
C8 C 0.14293(14) 0.3581(3) 0.20405(9) 0.0377(3) Uani 1 1 d .
H8A H 0.1501 0.4351 0.1584 0.057 Uiso 1 1 calc R
H8B H 0.0784 0.2393 0.1897 0.057 Uiso 1 1 calc R
O4 O 0.09715(10) 0.50756(17) 0.25264(6) 0.0390(3) Uani 1 1 d .
C9 C 0.18846(15) 0.6850(2) 0.27314(9) 0.0365(3) Uani 1 1 d .
H9A H 0.1537 0.7888 0.3045 0.055 Uiso 1 1 calc R
H9B H 0.1976 0.7624 0.2279 0.055 Uiso 1 1 calc R
C10 C 0.32377(14) 0.6032(3) 0.31570(8) 0.0351(3) Uani 1 1 d .
H10A H 0.3854 0.7267 0.3284 0.053 Uiso 1 1 calc R
H10B H 0.3162 0.5321 0.3623 0.053 Uiso 1 1 calc R

loop_
_atom_site_aniso_label
_atom_site_aniso_U_11
_atom_site_aniso_U_22
_atom_site_aniso_U_33
_atom_site_aniso_U_23
_atom_site_aniso_U_13
_atom_site_aniso_U_12
P1 0.01935(17) 0.0379(2) 0.02264(17) 0.00087(14) 0.00386(12) -0.00322(14)
O1 0.0271(5) 0.0513(6) 0.0240(5) -0.0016(4) 0.0043(4) -0.0076(4)
O2 0.0239(5) 0.0553(6) 0.0371(5) -0.0068(5) 0.0098(4) -0.0104(4)
O3 0.0351(6) 0.0378(6) 0.0340(5) 0.0038(4) 0.0088(4) 0.0008(4)
C6 0.0264(7) 0.0379(8) 0.0256(6) 0.0068(6) 0.0030(5) -0.0020(6)
C1 0.0207(6) 0.0349(7) 0.0185(6) 0.0020(5) 0.0010(5) 0.0041(5)
C2 0.0217(6) 0.0364(7) 0.0206(6) 0.0046(5) 0.0008(5) 0.0022(5)
C3 0.0300(7) 0.0342(7) 0.0319(7) -0.0032(6) 0.0006(5) 0.0002(6)
C4 0.0319(7) 0.0434(8) 0.0281(7) -0.0087(6) 0.0058(6) 0.0076(6)
C5 0.0219(6) 0.0456(8) 0.0250(6) -0.0011(6) 0.0053(5) 0.0051(6)
N1 0.0232(6) 0.0370(6) 0.0271(6) 0.0033(5) 0.0028(5) 0.0012(5)
C7 0.0352(8) 0.0330(7) 0.0416(8) -0.0011(6) 0.0073(6) -0.0023(6)
C8 0.0279(7) 0.0418(8) 0.0420(8) -0.0066(7) 0.0052(6) -0.0067(6)
O4 0.0274(5) 0.0459(6) 0.0462(6) -0.0007(5) 0.0137(4) -0.0021(4)
C9 0.0341(8) 0.0354(8) 0.0410(8) -0.0021(6) 0.0104(6) 0.0026(6)
C10 0.0349(8) 0.0402(8) 0.0297(7) -0.0037(6) 0.0062(6) -0.0011(6)

loop_
_atom_type_symbol
_atom_type_description
_atom_type_scat_dispersion_real
_atom_type_scat_dispersion_imag
_atom_type_scat_source
C C 0.0033 0.0016 'International Tables Vol C Tables 4.2.6.8 and 6.1.1.4'
H H 0.0000 0.0000 'International Tables Vol C Tables 4.2.6.8 and 6.1.1.4'
N N 0.0061 0.0033 'International Tables Vol C Tables 4.2.6.8 and 6.1.1.4'
O O 0.0106 0.0060 'International Tables Vol C Tables 4.2.6.8 and 6.1.1.4'
P P 0.1023 0.0942 'International Tables Vol C Tables 4.2.6.8 and 6.1.1.4'

loop_
_geom_angle_atom_site_label_1
_geom_angle_atom_site_label_2
_geom_angle_atom_site_label_3
_geom_angle
_geom_angle_site_symmetry_1
_geom_angle_site_symmetry_3
O1 P1 O2 113.50(6) . .
O1 P1 O3 107.42(6) . .
O2 P1 O3 111.66(6) . .
O1 P1 C6 109.27(6) . .
O2 P1 C6 108.02(6) . .
O3 P1 C6 106.75(6) . .
P1 O3 H3O 104.8(14) . .
C2 C6 P1 115.83(9) . .
C2 C6 H6A 108.3 . .
P1 C6 H6A 108.3 . .
C2 C6 H6B 108.3 . .
P1 C6 H6B 108.3 . .
H6A C6 H6B 107.4 . .
C5 C1 C1 118.50(15) 3_565 3_565
C5 C1 C2 122.09(12) 3_565 .
C1 C1 C2 119.40(14) 3_565 .
C3 C2 C1 118.96(12) . .
C3 C2 C6 118.52(12) . .
C1 C2 C6 122.52(12) . .
C2 C3 C4 121.76(13) . .
C2 C3 H3 119.1 . .
C4 C3 H3 119.1 . .
C5 C4 C3 120.71(13) . .
C5 C4 H4 119.6 . .
C3 C4 H4 119.6 . .
C4 C5 C1 120.67(12) . 3_565
C4 C5 H5 119.7 . .
C1 C5 H5 119.7 3_565 .
C7 N1 C10 110.95(11) . .
C7 N1 H11 108.3(11) . .
C10 N1 H11 110.0(11) . .
C7 N1 H12 107.6(11) . .
C10 N1 H12 108.4(10) . .
H11 N1 H12 111.7(15) . .
N1 C7 C8 109.80(12) . .
N1 C7 H7A 109.7 . .
C8 C7 H7A 109.7 . .
N1 C7 H7B 109.7 . .
C8 C7 H7B 109.7 . .
H7A C7 H7B 108.2 . .
O4 C8 C7 111.18(12) . .
O4 C8 H8A 109.4 . .
C7 C8 H8A 109.4 . .
O4 C8 H8B 109.4 . .
C7 C8 H8B 109.4 . .
H8A C8 H8B 108.0 . .
C9 O4 C8 110.49(11) . .
O4 C9 C10 111.14(12) . .
O4 C9 H9A 109.4 . .
C10 C9 H9A 109.4 . .
O4 C9 H9B 109.4 . .
C10 C9 H9B 109.4 . .
H9A C9 H9B 108.0 . .
N1 C10 C9 108.73(11) . .
N1 C10 H10A 109.9 . .
C9 C10 H10A 109.9 . .
N1 C10 H10B 109.9 . .
C9 C10 H10B 109.9 . .
H10A C10 H10B 108.3 . .

loop_
_geom_bond_atom_site_label_1
_geom_bond_atom_site_label_2
_geom_bond_distance
_geom_bond_site_symmetry_2
P1 O1 1.5058(10) .
P1 O2 1.5058(10) .
P1 O3 1.5629(12) .
P1 C6 1.8075(13) .
O3 H3O 0.81(2) .
C6 C2 1.5086(18) .
C6 H6A 0.9700 .
C6 H6B 0.9700 .
C1 C5 1.4145(18) 3_565
C1 C1 1.431(2) 3_565
C1 C2 1.4311(18) .
C2 C3 1.3643(19) .
C3 C4 1.395(2) .
C3 H3 0.9300 .
C4 C5 1.360(2) .
C4 H4 0.9300 .
C5 C1 1.4145(18) 3_565
C5 H5 0.9300 .
N1 C7 1.4811(18) .
N1 C10 1.4845(19) .
N1 H11 0.926(18) .
N1 H12 0.912(17) .
C7 C8 1.504(2) .
C7 H7A 0.9700 .
C7 H7B 0.9700 .
C8 O4 1.4187(18) .
C8 H8A 0.9700 .
C8 H8B 0.9700 .
O4 C9 1.4149(17) .
C9 C10 1.506(2) .
C9 H9A 0.9700 .
C9 H9B 0.9700 .
C10 H10A 0.9700 .
C10 H10B 0.9700 .

loop_
_geom_hbond_atom_site_label_D
_geom_hbond_atom_site_label_H
_geom_hbond_atom_site_label_A
_geom_hbond_distance_DH
_geom_hbond_distance_HA
_geom_hbond_distance_DA
_geom_hbond_angle_DHA
_geom_hbond_site_symmetry_A
O3 H3O O2 0.81(2) 1.78(2) 2.5895(15) 178(2) 3_665
N1 H11 O1 0.926(18) 1.776(18) 2.6901(16) 168.7(16) 2_645
N1 H12 O1 0.912(17) 1.804(18) 2.7007(16) 167.2(16) .
